data_4504690
loop_
_publ_author_name
'Ren, Yan-Ping'
'Kong, Xiang-Jian'
'Long, La-Sheng'
'Huang, Rong-Bin'
'Zheng, Lan-Sun'

_publ_section_title
;
 Anion-Dependent Assembly of Cyclic Structure
;
_journal_issue 2
_journal_name_full 'Crystal Growth &amp; Design'
_journal_page_first 572
_journal_paper_doi 10.1021/cg050459a
_journal_volume 6
_journal_year 2006
_chemical_formula_sum 'C40 H32 Ag3 N8 O40 P W12'
_chemical_formula_weight 3825.52
_chemical_name_systematic
; 
 ? 
;
_space_group_IT_number 2
_symmetry_cell_setting triclinic
_symmetry_space_group_name_Hall '-P 1'
_symmetry_space_group_name_H-M 'P -1'
_atom_sites_solution_hydrogens geom
_atom_sites_solution_primary direct
_atom_sites_solution_secondary difmap
_audit_creation_method SHELXL-97
_cell_angle_alpha 105.404(2)
_cell_angle_beta 100.976(2)
_cell_angle_gamma 104.254(2)
_cell_formula_units_Z 1
_cell_length_a 11.4489(17)
_cell_length_b 12.2137(19)
_cell_length_c 13.357(2)
_cell_measurement_temperature 123(2)
_cell_volume 1678.6(4)
_computing_cell_refinement 'SHELXTL-Plus (Sheldrick, 1990)'
_computing_data_collection 'SHELXTL-Plus (Sheldrick, 1990)'
_computing_data_reduction 'SHELXTL-Plus (Sheldrick, 1990)'
_computing_molecular_graphics 'SHELXTL V.5.0 (Sheldrick, 1997)'
_computing_publication_material 'SHELXL-97 (Sheldrick, 1997)'
_computing_structure_refinement 'SHELXL-97 (Sheldrick, 1997)'
_computing_structure_solution 'SHELXS-97 (Sheldrick, 1990)'
_diffrn_ambient_temperature 173(2)
_diffrn_measured_fraction_theta_full 0.961
_diffrn_measured_fraction_theta_max 0.961
_diffrn_measurement_device_type 'Bruker Smart Apex CCD area detector'
_diffrn_measurement_method 'phi and omega scans'
_diffrn_radiation_monochromator graphite
_diffrn_radiation_source 'fine-focus sealed tube'
_diffrn_radiation_type MoK\a
_diffrn_radiation_wavelength 0.71073
_diffrn_reflns_av_R_equivalents 0.0521
_diffrn_reflns_av_sigmaI/netI 0.0774
_diffrn_reflns_limit_h_max 14
_diffrn_reflns_limit_h_min -13
_diffrn_reflns_limit_k_max 15
_diffrn_reflns_limit_k_min -14
_diffrn_reflns_limit_l_max 16
_diffrn_reflns_limit_l_min -16
_diffrn_reflns_number 12007
_diffrn_reflns_theta_full 26.00
_diffrn_reflns_theta_max 26.00
_diffrn_reflns_theta_min 1.64
_exptl_absorpt_coefficient_mu 21.436
_exptl_absorpt_correction_type sadabs
_exptl_crystal_colour pale-yellow
_exptl_crystal_density_diffrn 3.784
_exptl_crystal_density_meas ?
_exptl_crystal_density_method 'not measured'
_exptl_crystal_description block
_exptl_crystal_F_000 1692
_exptl_crystal_size_max 0.14
_exptl_crystal_size_mid 0.08
_exptl_crystal_size_min 0.07
_refine_diff_density_max 3.906
_refine_diff_density_min -4.148
_refine_diff_density_rms 0.490
_refine_ls_extinction_method none
_refine_ls_goodness_of_fit_ref 1.065
_refine_ls_hydrogen_treatment mixed
_refine_ls_matrix_type full
_refine_ls_number_parameters 472
_refine_ls_number_reflns 6334
_refine_ls_number_restraints 22
_refine_ls_restrained_S_all 1.069
_refine_ls_R_factor_all 0.0642
_refine_ls_R_factor_gt 0.0582
_refine_ls_shift/su_max 0.049
_refine_ls_shift/su_mean 0.002
_refine_ls_structure_factor_coef Fsqd
_refine_ls_weighting_details 'calc w=1/[\s^2^(Fo^2^)+(0.0860P)^2^+0.0000P] where P=(Fo^2^+2Fc^2^)/3'
_refine_ls_weighting_scheme calc
_refine_ls_wR_factor_gt 0.1463
_refine_ls_wR_factor_ref 0.1513
_reflns_number_gt 5657
_reflns_number_total 6334
_reflns_threshold_expression >2sigma(I)
_cod_data_source_file cg050459asi20050907_112157.cif
_cod_data_source_block complex_3
_cod_depositor_comments
;
The following automatic conversions were performed:

'_exptl_crystal_density_meas' value 'not measured' was changed to '?'
- the value is perceived as not measured.

Automatic conversion script
Id: cif_fix_values 3008 2015-01-20 13:52:24Z robertas 
;
_cod_original_sg_symbol_H-M p-1
_cod_database_code 4504690

loop_
_symmetry_equiv_pos_as_xyz
'x, y, z'
'-x, -y, -z'

loop_
_atom_site_label
_atom_site_type_symbol
_atom_site_fract_x
_atom_site_fract_y
_atom_site_fract_z
_atom_site_U_iso_or_equiv
_atom_site_adp_type
_atom_site_occupancy
_atom_site_symmetry_multiplicity
_atom_site_calc_flag
_atom_site_refinement_flags
W1 W 0.95521(3) 0.65538(3) 0.24924(3) 0.01599(8) Uani 1 1 d .
W2 W 0.70066(3) 0.42064(3) 0.04997(3) 0.01660(8) Uani 1 1 d .
W3 W 1.25145(3) 0.74142(3) 0.19533(3) 0.01679(9) Uani 1 1 d .
W4 W 1.25681(3) 0.44155(4) 0.14875(3) 0.02638(10) Uani 1 1 d .
W5 W 0.98985(4) 0.79955(4) 0.05203(3) 0.02586(10) Uani 1 1 d .
W6 W 0.95599(4) 0.35248(4) 0.19223(3) 0.02512(10) Uani 1 1 d .
P1 P 1.0000 0.5000 0.0000 0.0142(7) Uani 1 2 d SD
O1 O 1.0369(8) 0.4116(6) 0.0535(6) 0.0118(14) Uani 0.50 1 d PD
O2 O 1.0354(9) 0.6174(6) 0.0886(6) 0.0118(14) Uani 0.50 1 d PD
O3 O 1.0692(6) 0.5068(8) -0.0830(5) 0.0118(14) Uani 0.50 1 d PD
O4 O 0.8608(5) 0.4507(8) -0.0488(7) 0.0118(14) Uani 0.50 1 d PD
O5 O 0.7896(8) 0.3412(6) 0.1284(6) 0.053(3) Uani 1 1 d .
O6 O 1.3189(9) 0.7096(7) 0.0766(5) 0.059(2) Uani 1 1 d .
O7 O 0.6809(9) 0.5132(7) -0.0390(6) 0.070(2) Uani 1 1 d .
O8 O 0.9412(7) 0.7585(7) 0.1666(7) 0.060(2) Uani 1 1 d .
O9 O 1.3697(7) 0.8538(8) 0.2891(6) 0.046(3) Uani 1 1 d .
O10 O 1.1292(6) 0.7157(6) 0.2746(7) 0.0468(19) Uani 1 1 d .
O11 O 1.2893(9) 0.6066(6) 0.2222(5) 0.051(2) Uani 1 1 d .
O12 O 1.3762(6) 0.4166(6) 0.2219(5) 0.0313(18) Uani 1 1 d .
O13 O 0.9764(7) 0.5148(6) 0.2746(6) 0.042(2) Uani 1 1 d .
O14 O 0.9857(6) 0.9401(6) 0.0809(6) 0.0274(17) Uani 1 1 d .
O15 O 0.9350(6) 0.2864(5) 0.2857(5) 0.0256(17) Uani 1 1 d .
O16 O 1.1698(9) 0.2944(10) 0.0394(8) 0.071(2) Uani 1 1 d U
O17 O 0.9507(7) 0.2231(11) 0.0758(8) 0.094(5) Uani 1 1 d .
O18 O 0.5622(7) 0.3802(7) 0.0733(8) 0.053(3) Uani 1 1 d .
O19 O 1.1571(6) 0.8216(7) 0.1297(7) 0.052(2) Uani 1 1 d .
O20 O 0.9354(7) 0.7305(9) 0.3670(6) 0.060(3) Uani 1 1 d .
O21 O 0.7872(8) 0.5594(6) 0.1662(7) 0.053(3) Uani 1 1 d .
O22 O 1.1338(7) 0.4013(11) 0.2203(8) 0.100(5) Uani 1 1 d .
Ag1 Ag 1.0000 0.5000 0.5000 0.0247(3) Uani 1 2 d S
Ag2 Ag 0.46808(7) 0.06919(7) 0.23511(6) 0.02505(18) Uani 1 1 d .
N1 N 0.3523(7) 0.1840(7) 0.3085(6) 0.0203(19) Uani 1 1 d .
C1 C 0.2244(8) 0.1322(9) 0.2784(8) 0.028(3) Uani 1 1 d .
H1A H 0.1871 0.0652 0.2142 0.034 Uiso 1 1 calc R
C2 C 0.1485(9) 0.1722(8) 0.3363(9) 0.032(3) Uani 1 1 d .
H2A H 0.0601 0.1369 0.3113 0.039 Uiso 1 1 calc R
C3 C 0.2028(8) 0.2640(9) 0.4305(8) 0.029(2) Uani 1 1 d .
H3A H 0.1526 0.2920 0.4740 0.035 Uiso 1 1 calc R
C4 C 0.3342(9) 0.3179(9) 0.4642(8) 0.027(3) Uani 1 1 d .
H4A H 0.3732 0.3831 0.5296 0.032 Uiso 1 1 calc R
C5 C 0.4041(8) 0.2743(8) 0.4008(7) 0.018(2) Uani 1 1 d .
C6 C 0.5431(8) 0.3295(8) 0.4261(7) 0.018(2) Uani 1 1 d .
C7 C 0.6229(9) 0.3568(8) 0.5287(7) 0.024(2) Uani 1 1 d .
H7A H 0.5888 0.3430 0.5853 0.028 Uiso 1 1 calc R
C8 C 0.7477(8) 0.4023(8) 0.5477(7) 0.021(2) Uani 1 1 d .
H8A H 0.8001 0.4165 0.6172 0.025 Uiso 1 1 calc R
C9 C 0.7249(8) 0.4061(8) 0.3721(7) 0.020(2) Uani 1 1 d .
H9A H 0.7595 0.4257 0.3175 0.023 Uiso 1 1 calc R
C10 C 0.5968(8) 0.3548(8) 0.3476(7) 0.017(2) Uani 1 1 d .
H10A H 0.5458 0.3370 0.2767 0.021 Uiso 1 1 calc R
N2 N 0.8030(7) 0.4296(7) 0.4692(6) 0.0211(19) Uani 1 1 d .
N3 N 0.3687(7) 0.0421(7) 0.0628(6) 0.023(2) Uani 1 1 d .
C11 C 0.3493(9) -0.0487(9) -0.4308(8) 0.028(3) Uani 1 1 d .
H11A H 0.3969 -0.0869 -0.4707 0.034 Uiso 1 1 calc R
C12 C 0.2613(10) -0.0079(10) -0.4822(9) 0.037(3) Uani 1 1 d .
H12A H 0.2504 -0.0175 -0.5566 0.045 Uiso 1 1 calc R
C13 C 0.1915(11) 0.0443(10) -0.4304(9) 0.042(3) Uani 1 1 d .
H13A H 0.1315 0.0723 -0.4669 0.050 Uiso 1 1 calc R
C14 C 0.2075(10) 0.0573(10) -0.3237(9) 0.041(3) Uani 1 1 d .
H14A H 0.1577 0.0937 -0.2852 0.050 Uiso 1 1 calc R
C15 C 0.2960(9) 0.0175(8) -0.2721(8) 0.024(2) Uani 1 1 d .
C16 C 0.3199(8) 0.0257(9) -0.1559(8) 0.024(3) Uani 1 1 d .
C17 C 0.3348(9) 0.1306(9) -0.0752(8) 0.027(2) Uani 1 1 d .
H17A H 0.3275 0.1990 -0.0937 0.032 Uiso 1 1 calc R
C18 C 0.3598(8) 0.1366(8) 0.0297(8) 0.027(2) Uani 1 1 d .
H18A H 0.3717 0.2106 0.0830 0.033 Uiso 1 1 calc R
C19 C 0.3458(9) -0.0633(8) -0.0200(7) 0.022(2) Uani 1 1 d .
H19A H 0.3468 -0.1329 -0.0012 0.027 Uiso 1 1 calc R
C20 C 0.3222(8) -0.0737(8) -0.1259(7) 0.0202(19) Uani 1 1 d U
H20A H 0.3074 -0.1486 -0.1790 0.024 Uiso 1 1 calc R
N4 N 0.3687(7) -0.0353(7) -0.3249(6) 0.0208(18) Uani 1 1 d .

loop_
_atom_site_aniso_label
_atom_site_aniso_U_11
_atom_site_aniso_U_22
_atom_site_aniso_U_33
_atom_site_aniso_U_23
_atom_site_aniso_U_13
_atom_site_aniso_U_12
W1 0.02367(16) 0.01111(16) 0.01170(15) 0.00023(12) 0.00558(12) 0.00613(13)
W2 0.01371(14) 0.02283(17) 0.01553(15) 0.00879(13) 0.00325(11) 0.00752(13)
W3 0.01762(15) 0.01037(16) 0.01470(16) -0.00156(13) -0.00358(12) 0.00332(13)
W4 0.01732(16) 0.0409(2) 0.01466(17) -0.00309(16) -0.00254(13) 0.01688(15)
W5 0.02243(17) 0.00968(18) 0.0360(2) -0.00658(15) 0.01062(15) 0.00191(14)
W6 0.02198(18) 0.0306(2) 0.01112(16) 0.00193(15) 0.00274(13) -0.00532(16)
P1 0.0125(13) 0.0140(15) 0.0119(13) -0.0009(11) 0.0013(10) 0.0039(11)
O1 0.016(3) 0.012(3) 0.005(2) 0.000(2) -0.004(2) 0.008(2)
O2 0.016(3) 0.012(3) 0.005(2) 0.000(2) -0.004(2) 0.008(2)
O3 0.016(3) 0.012(3) 0.005(2) 0.000(2) -0.004(2) 0.008(2)
O4 0.016(3) 0.012(3) 0.005(2) 0.000(2) -0.004(2) 0.008(2)
O5 0.067(5) 0.006(3) 0.047(4) 0.004(3) -0.045(4) -0.006(3)
O6 0.147(6) 0.057(4) 0.015(3) 0.021(3) 0.037(3) 0.084(4)
O7 0.169(6) 0.070(4) 0.025(3) 0.032(3) 0.048(4) 0.098(4)
O8 0.028(4) 0.074(4) 0.114(5) 0.086(3) 0.016(3) 0.020(3)
O9 0.041(4) 0.044(5) 0.023(4) 0.002(3) 0.002(3) -0.026(4)
O10 0.019(3) 0.060(4) 0.099(5) 0.064(3) 0.028(3) 0.028(3)
O11 0.126(6) 0.039(4) 0.013(3) 0.014(3) 0.027(3) 0.056(4)
O12 0.040(4) 0.031(3) 0.030(3) 0.016(3) 0.006(3) 0.018(3)
O13 0.038(4) 0.009(3) 0.050(4) 0.012(3) -0.036(3) -0.008(3)
O14 0.032(3) 0.019(3) 0.038(3) 0.014(3) 0.010(3) 0.016(3)
O15 0.028(3) 0.011(3) 0.031(3) 0.009(3) -0.002(3) 0.001(3)
O16 0.058(3) 0.078(4) 0.062(3) -0.001(3) 0.031(3) 0.011(3)
O17 0.023(4) 0.126(10) 0.052(5) -0.064(6) 0.022(4) -0.025(5)
O18 0.031(4) 0.021(4) 0.079(6) -0.021(4) 0.024(4) -0.006(3)
O19 0.033(3) 0.077(4) 0.090(5) 0.068(3) 0.031(3) 0.036(3)
O20 0.047(4) 0.101(7) 0.024(4) -0.008(4) 0.000(3) 0.047(4)
O21 0.048(5) 0.021(3) 0.064(5) 0.027(3) -0.034(4) -0.010(3)
O22 0.020(4) 0.122(9) 0.061(5) -0.079(6) 0.023(4) -0.035(5)
Ag1 0.0152(4) 0.0312(5) 0.0198(5) 0.0037(4) -0.0018(3) 0.0038(4)
Ag2 0.0280(3) 0.0245(3) 0.0229(3) 0.0044(3) 0.0057(3) 0.0133(3)
N1 0.018(3) 0.016(4) 0.019(4) 0.000(3) -0.005(3) 0.006(3)
C1 0.014(4) 0.026(5) 0.031(5) 0.003(4) -0.007(4) 0.000(4)
C2 0.015(4) 0.015(4) 0.074(6) 0.027(4) 0.017(4) 0.000(3)
C3 0.024(4) 0.031(5) 0.041(5) 0.017(4) 0.021(4) 0.011(4)
C4 0.033(5) 0.024(5) 0.018(4) 0.001(4) 0.009(4) 0.004(4)
C5 0.026(4) 0.015(4) 0.013(4) 0.004(3) 0.003(3) 0.008(3)
C6 0.018(4) 0.017(4) 0.014(4) -0.002(3) -0.002(3) 0.008(3)
C7 0.030(5) 0.030(5) 0.014(4) 0.014(3) 0.002(3) 0.010(4)
C8 0.019(4) 0.026(5) 0.016(4) 0.007(3) -0.001(3) 0.008(3)
C9 0.020(4) 0.024(4) 0.018(4) 0.010(3) 0.004(3) 0.011(3)
C10 0.028(4) 0.011(4) 0.009(4) -0.004(3) -0.001(3) 0.011(3)
N2 0.018(3) 0.021(4) 0.018(4) 0.003(3) -0.002(3) 0.005(3)
N3 0.031(4) 0.018(4) 0.018(4) 0.000(3) 0.008(3) 0.007(3)
C11 0.020(4) 0.023(5) 0.033(5) 0.000(4) 0.005(4) 0.006(4)
C12 0.047(6) 0.044(6) 0.023(5) 0.009(4) 0.008(4) 0.021(5)
C13 0.047(6) 0.043(6) 0.031(5) 0.010(5) -0.010(5) 0.023(5)
C14 0.046(5) 0.066(6) 0.037(5) 0.023(5) 0.021(4) 0.047(4)
C15 0.035(5) 0.007(4) 0.028(5) -0.004(3) 0.009(4) 0.012(3)
C16 0.012(4) 0.012(5) 0.032(5) -0.008(4) 0.002(4) -0.005(3)
C17 0.039(5) 0.016(4) 0.025(5) 0.003(4) 0.009(4) 0.014(4)
C18 0.031(4) 0.022(4) 0.045(5) 0.020(4) 0.019(4) 0.019(3)
C19 0.037(5) 0.016(4) 0.013(4) 0.006(3) 0.002(3) 0.011(4)
C20 0.018(3) 0.018(3) 0.019(3) 0.001(2) 0.006(2) 0.002(2)
N4 0.026(3) 0.016(3) 0.027(4) 0.010(3) 0.014(3) 0.011(3)

loop_
_atom_type_symbol
_atom_type_description
_atom_type_scat_dispersion_real
_atom_type_scat_dispersion_imag
_atom_type_scat_source
C C 0.0033 0.0016 'International Tables Vol C Tables 4.2.6.8 and 6.1.1.4'
H H 0.0000 0.0000 'International Tables Vol C Tables 4.2.6.8 and 6.1.1.4'
N N 0.0061 0.0033 'International Tables Vol C Tables 4.2.6.8 and 6.1.1.4'
O O 0.0106 0.0060 'International Tables Vol C Tables 4.2.6.8 and 6.1.1.4'
P P 0.1023 0.0942 'International Tables Vol C Tables 4.2.6.8 and 6.1.1.4'
Ag Ag -0.8971 1.1015 'International Tables Vol C Tables 4.2.6.8 and 6.1.1.4'
W W -0.8490 6.8722 'International Tables Vol C Tables 4.2.6.8 and 6.1.1.4'

loop_
_geom_angle_atom_site_label_1
_geom_angle_atom_site_label_2
_geom_angle_atom_site_label_3
_geom_angle
_geom_angle_site_symmetry_1
_geom_angle_site_symmetry_3
O20 W1 O10 101.4(4) . .
O20 W1 O8 102.5(5) . .
O10 W1 O8 87.1(3) . .
O20 W1 O13 102.1(5) . .
O10 W1 O13 88.8(3) . .
O8 W1 O13 155.3(4) . .
O20 W1 O21 103.0(4) . .
O10 W1 O21 155.6(4) . .
O8 W1 O21 86.9(3) . .
O13 W1 O21 86.8(3) . .
O20 W1 O3 161.3(4) . 2_765
O10 W1 O3 93.4(3) . 2_765
O8 W1 O3 89.5(3) . 2_765
O13 W1 O3 66.5(3) . 2_765
O21 W1 O3 62.9(3) . 2_765
O20 W1 O2 159.4(4) . .
O10 W1 O2 63.9(3) . .
O8 W1 O2 64.1(3) . .
O13 W1 O2 92.3(3) . .
O21 W1 O2 92.3(3) . .
O3 W1 O2 39.3(2) 2_765 .
O18 W2 O21 102.6(4) . .
O18 W2 O7 104.1(5) . .
O21 W2 O7 89.6(3) . .
O18 W2 O6 101.3(4) . 2_765
O21 W2 O6 155.9(4) . 2_765
O7 W2 O6 88.1(3) . 2_765
O18 W2 O5 100.7(5) . .
O21 W2 O5 86.3(3) . .
O7 W2 O5 155.2(4) . .
O6 W2 O5 85.8(3) 2_765 .
O18 W2 O4 160.3(4) . .
O21 W2 O4 93.9(4) . .
O7 W2 O4 64.9(4) . .
O6 W2 O4 63.5(3) 2_765 .
O5 W2 O4 91.0(4) . .
O18 W2 O3 160.1(4) . 2_765
O21 W2 O3 63.4(3) . 2_765
O7 W2 O3 90.5(4) . 2_765
O6 W2 O3 92.6(3) 2_765 2_765
O5 W2 O3 65.8(3) . 2_765
O4 W2 O3 39.5(2) . 2_765
O9 W3 O19 102.9(4) . .
O9 W3 O6 102.3(4) . .
O19 W3 O6 89.8(4) . .
O9 W3 O11 100.8(4) . .
O19 W3 O11 156.2(3) . .
O6 W3 O11 87.1(3) . .
O9 W3 O10 101.5(4) . .
O19 W3 O10 87.4(3) . .
O6 W3 O10 156.1(3) . .
O11 W3 O10 86.0(4) . .
O9 W3 O4 159.9(4) . 2_765
O19 W3 O4 92.0(3) . 2_765
O6 W3 O4 63.8(3) . 2_765
O11 W3 O4 65.5(3) . 2_765
O10 W3 O4 92.5(3) . 2_765
O9 W3 O2 159.9(4) . .
O19 W3 O2 65.2(3) . .
O6 W3 O2 94.1(3) . .
O11 W3 O2 91.5(3) . .
O10 W3 O2 63.3(3) . .
O4 W3 O2 40.2(2) 2_765 .
O12 W4 O16 104.8(4) . .
O12 W4 O22 100.3(5) . .
O16 W4 O22 86.8(4) . .
O12 W4 O7 104.1(4) . 2_765
O16 W4 O7 84.8(4) . 2_765
O22 W4 O7 155.4(5) . 2_765
O12 W4 O11 100.3(3) . .
O16 W4 O11 154.8(4) . .
O22 W4 O11 90.3(4) . .
O7 W4 O11 87.6(3) 2_765 .
O12 W4 O1 158.5(3) . .
O16 W4 O1 62.8(4) . .
O22 W4 O1 63.1(4) . .
O7 W4 O1 92.6(3) 2_765 .
O11 W4 O1 93.7(3) . .
O14 W5 O8 101.2(4) . .
O14 W5 O16 104.7(4) . 2_765
O8 W5 O16 89.2(4) . 2_765
O14 W5 O19 102.0(3) . .
O8 W5 O19 86.2(3) . .
O16 W5 O19 153.2(4) 2_765 .
O14 W5 O17 102.8(5) . 2_765
O8 W5 O17 155.9(5) . 2_765
O16 W5 O17 87.2(4) 2_765 2_765
O19 W5 O17 86.4(4) . 2_765
O14 W5 O1 160.6(3) . 2_765
O8 W5 O1 93.5(3) . 2_765
O16 W5 O1 62.5(4) 2_765 2_765
O19 W5 O1 91.5(3) . 2_765
O17 W5 O1 63.8(4) 2_765 2_765
O15 W6 O17 101.4(5) . .
O15 W6 O5 101.0(4) . .
O17 W6 O5 91.2(4) . .
O15 W6 O22 101.7(5) . .
O17 W6 O22 87.4(4) . .
O5 W6 O22 157.1(5) . .
O15 W6 O13 99.7(3) . .
O17 W6 O13 158.8(5) . .
O5 W6 O13 86.7(3) . .
O22 W6 O13 86.4(4) . .
O15 W6 O1 160.7(3) . .
O17 W6 O1 66.2(4) . .
O5 W6 O1 94.3(3) . .
O22 W6 O1 64.3(4) . .
O13 W6 O1 92.9(3) . .
O3 P1 O3 180.0(8) 2_765 .
O3 P1 O2 67.5(5) 2_765 .
O3 P1 O2 112.5(5) . .
O3 P1 O2 112.5(5) 2_765 2_765
O3 P1 O2 67.5(5) . 2_765
O2 P1 O2 180.0(4) . 2_765
O3 P1 O4 67.9(4) 2_765 .
O3 P1 O4 112.1(4) . .
O2 P1 O4 111.1(5) . .
O2 P1 O4 68.9(5) 2_765 .
O3 P1 O4 112.1(4) 2_765 2_765
O3 P1 O4 67.9(4) . 2_765
O2 P1 O4 68.9(5) . 2_765
O2 P1 O4 111.1(5) 2_765 2_765
O4 P1 O4 180.000(1) . 2_765
O3 P1 O1 107.7(5) 2_765 2_765
O3 P1 O1 72.3(5) . 2_765
O2 P1 O1 73.5(4) . 2_765
O2 P1 O1 106.5(4) 2_765 2_765
O4 P1 O1 73.6(5) . 2_765
O4 P1 O1 106.4(5) 2_765 2_765
O3 P1 O1 72.3(5) 2_765 .
O3 P1 O1 107.7(5) . .
O2 P1 O1 106.5(4) . .
O2 P1 O1 73.5(4) 2_765 .
O4 P1 O1 106.4(5) . .
O4 P1 O1 73.6(5) 2_765 .
O1 P1 O1 180.0(5) 2_765 .
P1 O1 O3 52.5(3) . 2_765
P1 O1 O2 52.2(3) . 2_765
O3 O1 O2 87.1(5) 2_765 2_765
P1 O1 W6 125.9(5) . .
O3 O1 W6 73.4(4) 2_765 .
O2 O1 W6 132.1(5) 2_765 .
P1 O1 W4 122.6(4) . .
O3 O1 W4 132.0(4) 2_765 .
O2 O1 W4 130.3(6) 2_765 .
W6 O1 W4 92.9(2) . .
P1 O1 W5 122.6(4) . 2_765
O3 O1 W5 134.1(5) 2_765 2_765
O2 O1 W5 70.4(3) 2_765 2_765
W6 O1 W5 92.4(2) . 2_765
W4 O1 W5 91.1(3) . 2_765
P1 O2 O3 55.9(3) . 2_765
P1 O2 O4 55.6(3) . 2_765
O3 O2 O4 95.2(5) 2_765 2_765
P1 O2 O1 54.3(3) . 2_765
O3 O2 O1 89.2(4) 2_765 2_765
O4 O2 O1 87.6(5) 2_765 2_765
P1 O2 W1 126.2(5) . .
O3 O2 W1 70.3(4) 2_765 .
O4 O2 W1 135.3(6) 2_765 .
O1 O2 W1 132.2(6) 2_765 .
P1 O2 W3 125.4(5) . .
O3 O2 W3 137.6(5) 2_765 .
O4 O2 W3 69.9(4) 2_765 .
O1 O2 W3 127.7(5) 2_765 .
W1 O2 W3 92.3(2) . .
P1 O3 O2 56.6(4) . 2_765
P1 O3 O4 56.4(3) . 2_765
O2 O3 O4 96.1(6) 2_765 2_765
P1 O3 O1 55.2(4) . 2_765
O2 O3 O1 89.9(5) 2_765 2_765
O4 O3 O1 89.6(5) 2_765 2_765
P1 O3 W1 127.0(5) . 2_765
O2 O3 W1 70.4(4) 2_765 2_765
O4 O3 W1 138.2(6) 2_765 2_765
O1 O3 W1 128.3(4) 2_765 2_765
P1 O3 W2 126.4(4) . 2_765
O2 O3 W2 136.0(6) 2_765 2_765
O4 O3 W2 70.0(4) 2_765 2_765
O1 O3 W2 129.8(5) 2_765 2_765
W1 O3 W2 92.2(2) 2_765 2_765
P1 O4 O3 55.7(3) . 2_765
P1 O4 O2 55.5(3) . 2_765
O3 O4 O2 95.2(5) 2_765 2_765
P1 O4 W2 126.2(5) . .
O3 O4 W2 70.5(4) 2_765 .
O2 O4 W2 137.5(6) 2_765 .
P1 O4 W3 125.5(5) . 2_765
O3 O4 W3 136.0(6) 2_765 2_765
O2 O4 W3 69.9(4) 2_765 2_765
W2 O4 W3 92.5(2) . 2_765
W6 O5 W2 139.4(5) . .
W3 O6 W2 139.3(5) . 2_765
W2 O7 W4 141.0(5) . 2_765
W5 O8 W1 142.3(5) . .
W1 O10 W3 139.5(5) . .
W4 O11 W3 139.2(4) . .
W1 O13 W6 138.4(4) . .
W5 O16 W4 142.8(6) 2_765 .
W6 O17 W5 137.2(7) . 2_765
W3 O19 W5 140.8(4) . .
W2 O21 W1 140.8(6) . .
W4 O22 W6 139.2(6) . .
N2 Ag1 N2 180.0(4) . 2_766
N4 Ag2 N3 139.1(3) 2_655 .
N4 Ag2 N1 126.5(3) 2_655 .
N3 Ag2 N1 93.9(3) . .
C5 N1 C1 118.0(9) . .
C5 N1 Ag2 120.9(6) . .
C1 N1 Ag2 117.0(6) . .
C2 C1 N1 123.2(9) . .
C3 C2 C1 118.1(9) . .
C2 C3 C4 120.0(10) . .
C5 C4 C3 118.6(8) . .
N1 C5 C4 122.2(8) . .
N1 C5 C6 115.0(8) . .
C4 C5 C6 122.7(8) . .
C10 C6 C7 117.5(8) . .
C10 C6 C5 120.5(7) . .
C7 C6 C5 122.0(9) . .
C8 C7 C6 120.5(9) . .
C7 C8 N2 122.4(8) . .
N2 C9 C10 123.2(9) . .
C6 C10 C9 119.9(8) . .
C9 N2 C8 116.3(7) . .
C9 N2 Ag1 121.6(6) . .
C8 N2 Ag1 122.0(5) . .
C18 N3 C19 114.7(8) . .
C18 N3 Ag2 121.2(6) . .
C19 N3 Ag2 121.8(6) . .
N4 C11 C12 121.0(10) . .
C13 C12 C11 121.7(11) . .
C12 C13 C14 118.7(11) . .
C13 C14 C15 119.7(11) . .
N4 C15 C14 121.7(9) . .
N4 C15 C16 114.1(9) . .
C14 C15 C16 124.1(10) . .
C20 C16 C17 117.5(10) . .
C20 C16 C15 120.6(8) . .
C17 C16 C15 121.8(10) . .
C18 C17 C16 120.7(10) . .
C17 C18 N3 123.4(9) . .
C20 C19 N3 124.3(9) . .
C19 C20 C16 119.3(9) . .
C11 N4 C15 117.2(9) . .
C11 N4 Ag2 121.1(7) . 2_655
C15 N4 Ag2 120.9(6) . 2_655

loop_
_geom_bond_atom_site_label_1
_geom_bond_atom_site_label_2
_geom_bond_distance
_geom_bond_site_symmetry_2
W1 O20 1.685(8) .
W1 O10 1.874(6) .
W1 O8 1.897(8) .
W1 O13 1.899(7) .
W1 O21 1.921(7) .
W1 O3 2.467(7) 2_765
W1 O2 2.469(9) .
W2 O18 1.655(8) .
W2 O21 1.858(7) .
W2 O7 1.865(8) .
W2 O6 1.921(7) 2_765
W2 O5 1.922(8) .
W2 O4 2.466(9) .
W2 O3 2.474(7) 2_765
W3 O9 1.677(7) .
W3 O19 1.874(8) .
W3 O6 1.884(8) .
W3 O11 1.906(8) .
W3 O10 1.924(8) .
W3 O4 2.471(8) 2_765
W3 O2 2.472(8) .
W4 O12 1.665(7) .
W4 O16 1.878(9) .
W4 O22 1.886(9) .
W4 O7 1.897(9) 2_765
W4 O11 1.899(7) .
W4 O1 2.484(8) .
W5 O14 1.671(7) .
W5 O8 1.871(9) .
W5 O16 1.877(9) 2_765
W5 O19 1.912(7) .
W5 O17 1.933(10) 2_765
W5 O1 2.499(7) 2_765
W6 O15 1.680(7) .
W6 O17 1.879(10) .
W6 O5 1.888(8) .
W6 O22 1.906(8) .
W6 O13 1.927(7) .
W6 O1 2.419(9) .
P1 O3 1.488(6) 2_765
P1 O3 1.488(6) .
P1 O2 1.500(6) .
P1 O2 1.500(6) 2_765
P1 O4 1.501(5) .
P1 O4 1.501(5) 2_765
P1 O1 1.541(6) 2_765
P1 O1 1.541(6) .
O1 O3 1.787(12) 2_765
O1 O2 1.820(11) 2_765
O1 W5 2.499(7) 2_765
O2 O3 1.660(11) 2_765
O2 O4 1.697(12) 2_765
O2 O1 1.820(11) 2_765
O3 O2 1.660(11) 2_765
O3 O4 1.669(11) 2_765
O3 O1 1.787(12) 2_765
O3 W1 2.467(7) 2_765
O3 W2 2.474(7) 2_765
O4 O3 1.669(11) 2_765
O4 O2 1.697(12) 2_765
O4 W3 2.471(8) 2_765
O6 W2 1.921(7) 2_765
O7 W4 1.897(9) 2_765
O16 W5 1.877(9) 2_765
O17 W5 1.933(10) 2_765
Ag1 N2 2.122(7) .
Ag1 N2 2.122(7) 2_766
Ag2 N4 2.212(8) 2_655
Ag2 N3 2.262(8) .
Ag2 N1 2.315(8) .
N1 C5 1.329(10) .
N1 C1 1.376(11) .
C1 C2 1.362(15) .
C2 C3 1.355(14) .
C3 C4 1.413(13) .
C4 C5 1.367(14) .
C5 C6 1.499(12) .
C6 C10 1.377(14) .
C6 C7 1.398(12) .
C7 C8 1.345(13) .
C8 N2 1.395(13) .
C9 N2 1.341(11) .
C9 C10 1.381(12) .
N3 C18 1.359(13) .
N3 C19 1.384(11) .
C11 N4 1.348(13) .
C11 C12 1.379(16) .
C12 C13 1.322(17) .
C13 C14 1.362(16) .
C14 C15 1.376(15) .
C15 N4 1.361(13) .
C15 C16 1.496(15) .
C16 C20 1.379(15) .
C16 C17 1.386(13) .
C17 C18 1.354(15) .
C19 C20 1.354(13) .
N4 Ag2 2.212(8) 2_655
